data_4316479
loop_
_publ_author_name
'Maria Jos\'e Calhorda'
'Carmen Ceamanos'
'Olga Crespo'
'M. Concepci\'on Gimeno'
'Antonio Laguna'
'Carmen Larraz'
'Pedro D. Vaz'
'M. Dolores Villacampa'

_publ_section_title
;
 Heteropolynuclear Gold Complexes with Metallophilic Interactions:
 Modulation of the Luminescent Properties
;
_journal_name_full 'Inorganic Chemistry'
_journal_page_first 8255
_journal_page_last 8269
_journal_paper_doi 10.1021/ic100413x
_journal_volume 49
_journal_year 2010
_chemical_formula_sum 'C25 H26 Au Cl2 N P Rh'
_chemical_formula_weight 742.21
_chemical_name_systematic
; 
 ? 
;
_space_group_IT_number 14
_symmetry_cell_setting monoclinic
_symmetry_space_group_name_Hall '-P 2ybc'
_symmetry_space_group_name_H-M 'P 1 21/c 1'
_atom_sites_solution_hydrogens geom
_atom_sites_solution_primary direct
_atom_sites_solution_secondary difmap
_audit_creation_method SHELXL-97
_cell_angle_alpha 90.00
_cell_angle_beta 103.98(3)
_cell_angle_gamma 90.00
_cell_formula_units_Z 4
_cell_length_a 13.630(3)
_cell_length_b 10.027(2)
_cell_length_c 18.563(4)
_cell_measurement_reflns_used 3366
_cell_measurement_temperature 100(2)
_cell_measurement_theta_max 26.165
_cell_measurement_theta_min 2.409
_cell_volume 2461.8(10)
_computing_cell_refinement 'SAINT+ v. 6.02 (Bruker AXS, 1999)'
_computing_data_collection 'SMART v. 5.611 (Bruker AXS, 2000)'
_computing_data_reduction 'SAINT+ v. 6.02 (Bruker AXS, 1999)'
_computing_molecular_graphics 'XP, SHELXTL v. 6.10 (Bruker 2000)'
_computing_publication_material 'XCIF, SHELXTL v. 6.10 (Bruker 2000)'
_computing_structure_refinement 'SHELXL-97 (Sheldrick, 1997)'
_computing_structure_solution 'SHELXS-97 (Sheldrick, 1990)'
_diffrn_ambient_temperature 100(2)
_diffrn_detector_area_resol_mean 8.26
_diffrn_measured_fraction_theta_full 0.998
_diffrn_measured_fraction_theta_max 0.998
_diffrn_measurement_device_type 'Bruker SMART APEX CCC system'
_diffrn_measurement_method '\w rotations with narrow frames'
_diffrn_radiation_monochromator graphite
_diffrn_radiation_source 'fine-focus sealed tube'
_diffrn_radiation_type MoK\a
_diffrn_radiation_wavelength 0.71073
_diffrn_reflns_av_R_equivalents 0.0876
_diffrn_reflns_av_sigmaI/netI 0.0746
_diffrn_reflns_limit_h_max 16
_diffrn_reflns_limit_h_min -16
_diffrn_reflns_limit_k_max 12
_diffrn_reflns_limit_k_min -12
_diffrn_reflns_limit_l_max 22
_diffrn_reflns_limit_l_min -22
_diffrn_reflns_number 18623
_diffrn_reflns_theta_full 26.00
_diffrn_reflns_theta_max 26.00
_diffrn_reflns_theta_min 1.54
_exptl_absorpt_coefficient_mu 6.919
_exptl_absorpt_correction_T_max 0.4234
_exptl_absorpt_correction_T_min 0.3113
_exptl_absorpt_correction_type multi-scan
_exptl_absorpt_process_details SADABS
_exptl_crystal_colour yellow
_exptl_crystal_density_diffrn 2.003
_exptl_crystal_density_method 'not measured'
_exptl_crystal_description prism
_exptl_crystal_F_000 1424
_exptl_crystal_size_max 0.22
_exptl_crystal_size_mid 0.16
_exptl_crystal_size_min 0.15
_refine_diff_density_max 2.465
_refine_diff_density_min -1.471
_refine_diff_density_rms 0.208
_refine_ls_extinction_method none
_refine_ls_goodness_of_fit_ref 1.011
_refine_ls_hydrogen_treatment constr
_refine_ls_matrix_type full
_refine_ls_number_parameters 280
_refine_ls_number_reflns 4824
_refine_ls_number_restraints 0
_refine_ls_restrained_S_all 1.011
_refine_ls_R_factor_all 0.0636
_refine_ls_R_factor_gt 0.0468
_refine_ls_shift/su_max 0.001
_refine_ls_shift/su_mean 0.000
_refine_ls_structure_factor_coef Fsqd
_refine_ls_weighting_details 'calc w=1/[\s^2^(Fo^2^)+(0.0469P)^2^+0.0000P] where P=(Fo^2^+2Fc^2^)/3'
_refine_ls_weighting_scheme calc
_refine_ls_wR_factor_gt 0.0984
_refine_ls_wR_factor_ref 0.1049
_reflns_number_gt 3794
_reflns_number_total 4824
_reflns_threshold_expression >2sigma(I)
_cod_data_source_file ic100413x_si_004.cif
_cod_data_source_block con121as
_cod_depositor_comments
;
The following automatic conversions were performed:

'_symmetry_cell_setting' value 'Monoclinic' changed to 'monoclinic'
according to the built-in table from CIF Core dictionary named
'cif_core.dic' version 2.4.1 from 2010-06-29.

Automatic conversion script
Id: cif_fix_values 1646 2011-03-28 12:23:43Z adriana 
;
_cod_original_cell_volume 2461.7(8)
_cod_database_code 4316479

loop_
_symmetry_equiv_pos_as_xyz
'x, y, z'
'-x, y+1/2, -z+1/2'
'-x, -y, -z'
'x, -y-1/2, z-1/2'

loop_
_atom_site_label
_atom_site_type_symbol
_atom_site_fract_x
_atom_site_fract_y
_atom_site_fract_z
_atom_site_U_iso_or_equiv
_atom_site_adp_type
_atom_site_occupancy
_atom_site_symmetry_multiplicity
_atom_site_calc_flag
_atom_site_refinement_flags
_atom_site_disorder_assembly
_atom_site_disorder_group
Au1 Au 0.26322(3) 0.91418(3) 0.320251(15) 0.02195(12) Uani 1 1 d . . .
Rh1 Rh 0.15971(5) 0.64367(6) 0.30019(3) 0.02052(17) Uani 1 1 d . . .
Cl1 Cl 0.2823(2) 0.9792(2) 0.44216(11) 0.0439(7) Uani 1 1 d . . .
Cl2 Cl 0.03351(17) 0.8012(2) 0.30986(12) 0.0310(5) Uani 1 1 d . . .
P1 P 0.26483(16) 0.8809(2) 0.20215(11) 0.0169(4) Uani 1 1 d . . .
C1 C 0.2593(6) 1.0359(8) 0.1511(4) 0.0187(18) Uani 1 1 d . . .
C2 C 0.1813(6) 1.1275(8) 0.1540(4) 0.0223(18) Uani 1 1 d . . .
H2 H 0.1317 1.1057 0.1802 0.027 Uiso 1 1 calc R . .
C3 C 0.1782(7) 1.2496(8) 0.1181(4) 0.027(2) Uani 1 1 d . . .
H3 H 0.1257 1.3110 0.1199 0.032 Uiso 1 1 calc R . .
C4 C 0.2498(7) 1.2836(9) 0.0797(4) 0.028(2) Uani 1 1 d . . .
H4 H 0.2466 1.3678 0.0557 0.034 Uiso 1 1 calc R . .
C5 C 0.3273(8) 1.1936(9) 0.0763(4) 0.032(2) Uani 1 1 d . . .
H5 H 0.3771 1.2162 0.0503 0.039 Uiso 1 1 calc R . .
C6 C 0.3303(7) 1.0690(8) 0.1120(4) 0.026(2) Uani 1 1 d . . .
H6 H 0.3819 1.0068 0.1092 0.031 Uiso 1 1 calc R . .
C11 C 0.3780(6) 0.7991(8) 0.1877(4) 0.0199(18) Uani 1 1 d . . .
C12 C 0.4687(6) 0.8201(8) 0.2385(4) 0.0236(19) Uani 1 1 d . . .
H12 H 0.4703 0.8725 0.2814 0.028 Uiso 1 1 calc R . .
C13 C 0.5571(7) 0.7665(8) 0.2280(5) 0.030(2) Uani 1 1 d . . .
H13 H 0.6193 0.7847 0.2627 0.036 Uiso 1 1 calc R . .
C14 C 0.5558(8) 0.6863(9) 0.1672(5) 0.036(2) Uani 1 1 d . . .
H14 H 0.6168 0.6489 0.1602 0.043 Uiso 1 1 calc R . .
C15 C 0.4653(7) 0.6610(9) 0.1166(5) 0.033(2) Uani 1 1 d . . .
H15 H 0.4638 0.6051 0.0750 0.039 Uiso 1 1 calc R . .
C16 C 0.3755(7) 0.7179(8) 0.1267(4) 0.027(2) Uani 1 1 d . . .
H16 H 0.3132 0.7009 0.0919 0.032 Uiso 1 1 calc R . .
C21 C 0.1592(6) 0.7820(7) 0.1479(4) 0.0161(17) Uani 1 1 d . . .
C22 C 0.1233(6) 0.8005(8) 0.0723(4) 0.0204(18) Uani 1 1 d . . .
H22 H 0.1511 0.8685 0.0476 0.024 Uiso 1 1 calc R . .
C23 C 0.0467(7) 0.7196(8) 0.0327(4) 0.028(2) Uani 1 1 d . . .
H23 H 0.0232 0.7295 -0.0196 0.033 Uiso 1 1 calc R . .
C24 C 0.0057(6) 0.6262(8) 0.0694(4) 0.0231(19) Uani 1 1 d . . .
H24 H -0.0482 0.5713 0.0435 0.028 Uiso 1 1 calc R . .
C25 C 0.0439(7) 0.6120(7) 0.1456(4) 0.0231(19) Uani 1 1 d . . .
H25 H 0.0145 0.5468 0.1711 0.028 Uiso 1 1 calc R . .
N1 N 0.1208(5) 0.6864(6) 0.1851(3) 0.0198(15) Uani 1 1 d . . .
C26 C 0.3000(7) 0.5508(8) 0.2971(5) 0.026(2) Uani 1 1 d . . .
H26 H 0.3021 0.6060 0.2559 0.031 Uiso 1 1 calc R . .
C27 C 0.2234(7) 0.4537(8) 0.2861(4) 0.025(2) Uani 1 1 d . . .
H27 H 0.1757 0.4524 0.2394 0.031 Uiso 1 1 calc R . .
C28 C 0.2111(7) 0.3501(9) 0.3437(5) 0.034(2) Uani 1 1 d . . .
H28A H 0.1870 0.2649 0.3186 0.040 Uiso 1 1 calc R . .
H28B H 0.2771 0.3338 0.3789 0.040 Uiso 1 1 calc R . .
C29 C 0.1352(7) 0.4003(8) 0.3859(5) 0.033(2) Uani 1 1 d . . .
H29A H 0.0663 0.3740 0.3583 0.039 Uiso 1 1 calc R . .
H29B H 0.1490 0.3557 0.4349 0.039 Uiso 1 1 calc R . .
C30 C 0.1374(7) 0.5472(8) 0.3975(4) 0.024(2) Uani 1 1 d . . .
H30 H 0.0739 0.5909 0.3902 0.028 Uiso 1 1 calc R . .
C31 C 0.2231(7) 0.6267(9) 0.4179(4) 0.027(2) Uani 1 1 d . . .
H31 H 0.2128 0.7200 0.4215 0.032 Uiso 1 1 calc R . .
C32 C 0.3322(7) 0.5778(9) 0.4351(5) 0.035(2) Uani 1 1 d . . .
H32A H 0.3353 0.4869 0.4563 0.042 Uiso 1 1 calc R . .
H32B H 0.3743 0.6368 0.4731 0.042 Uiso 1 1 calc R . .
C33 C 0.3770(7) 0.5748(8) 0.3661(5) 0.029(2) Uani 1 1 d . . .
H33A H 0.4107 0.6610 0.3622 0.035 Uiso 1 1 calc R . .
H33B H 0.4289 0.5038 0.3726 0.035 Uiso 1 1 calc R . .

loop_
_atom_site_aniso_label
_atom_site_aniso_U_11
_atom_site_aniso_U_22
_atom_site_aniso_U_33
_atom_site_aniso_U_23
_atom_site_aniso_U_13
_atom_site_aniso_U_12
Au1 0.0371(2) 0.01860(18) 0.01090(16) -0.00228(12) 0.00727(13) -0.00461(15)
Rh1 0.0280(4) 0.0194(3) 0.0155(3) -0.0005(2) 0.0080(3) 0.0002(3)
Cl1 0.082(2) 0.0355(13) 0.0154(10) -0.0091(9) 0.0144(12) -0.0095(13)
Cl2 0.0349(13) 0.0279(11) 0.0342(12) -0.0015(9) 0.0163(10) 0.0052(10)
P1 0.0210(12) 0.0193(11) 0.0101(9) -0.0010(8) 0.0031(8) -0.0021(8)
C1 0.024(5) 0.025(4) 0.008(4) -0.003(3) 0.005(3) -0.010(4)
C2 0.021(5) 0.028(5) 0.017(4) -0.003(3) 0.004(4) -0.002(4)
C3 0.030(5) 0.026(5) 0.019(4) -0.003(3) -0.004(4) 0.004(4)
C4 0.035(6) 0.029(5) 0.018(4) 0.006(4) 0.000(4) -0.004(4)
C5 0.043(6) 0.035(5) 0.020(4) 0.006(4) 0.009(4) -0.011(5)
C6 0.037(6) 0.022(5) 0.018(4) 0.001(3) 0.006(4) -0.001(4)
C11 0.027(5) 0.020(4) 0.014(4) 0.006(3) 0.005(4) 0.001(4)
C12 0.029(5) 0.026(5) 0.016(4) 0.011(3) 0.007(4) 0.000(4)
C13 0.017(5) 0.032(5) 0.039(5) 0.016(4) 0.001(4) -0.007(4)
C14 0.038(6) 0.024(5) 0.051(6) 0.008(4) 0.022(5) 0.001(4)
C15 0.035(6) 0.028(5) 0.038(5) 0.001(4) 0.015(5) 0.000(4)
C16 0.029(5) 0.025(5) 0.024(4) -0.002(4) 0.001(4) -0.002(4)
C21 0.016(4) 0.015(4) 0.019(4) -0.003(3) 0.008(3) 0.000(3)
C22 0.020(5) 0.033(5) 0.010(4) 0.001(3) 0.007(3) -0.009(4)
C23 0.035(6) 0.029(5) 0.017(4) -0.002(3) 0.001(4) 0.001(4)
C24 0.024(5) 0.020(4) 0.025(4) -0.004(3) 0.004(4) 0.000(3)
C25 0.031(5) 0.016(4) 0.024(4) -0.004(3) 0.010(4) -0.004(4)
N1 0.033(4) 0.014(3) 0.013(3) 0.001(3) 0.006(3) 0.001(3)
C26 0.038(6) 0.019(4) 0.029(5) 0.013(3) 0.026(4) 0.014(4)
C27 0.034(5) 0.019(4) 0.023(4) -0.003(3) 0.006(4) 0.001(4)
C28 0.037(6) 0.036(5) 0.026(5) -0.006(4) 0.002(4) 0.006(4)
C29 0.036(6) 0.033(5) 0.027(5) 0.006(4) 0.004(4) -0.010(4)
C30 0.038(6) 0.020(4) 0.014(4) 0.003(3) 0.008(4) 0.001(4)
C31 0.042(6) 0.029(5) 0.011(4) 0.004(3) 0.007(4) 0.003(4)
C32 0.045(6) 0.038(5) 0.020(4) 0.005(4) 0.003(4) -0.009(5)
C33 0.028(5) 0.021(5) 0.039(5) 0.002(4) 0.011(4) -0.005(4)

loop_
_atom_type_symbol
_atom_type_description
_atom_type_scat_dispersion_real
_atom_type_scat_dispersion_imag
_atom_type_scat_source
C C 0.0033 0.0016 'International Tables Vol C Tables 4.2.6.8 and 6.1.1.4'
H H 0.0000 0.0000 'International Tables Vol C Tables 4.2.6.8 and 6.1.1.4'
N N 0.0061 0.0033 'International Tables Vol C Tables 4.2.6.8 and 6.1.1.4'
P P 0.1023 0.0942 'International Tables Vol C Tables 4.2.6.8 and 6.1.1.4'
Cl Cl 0.1484 0.1585 'International Tables Vol C Tables 4.2.6.8 and 6.1.1.4'
Rh Rh -1.1178 0.9187 'International Tables Vol C Tables 4.2.6.8 and 6.1.1.4'
Au Au -2.0133 8.8022 'International Tables Vol C Tables 4.2.6.8 and 6.1.1.4'

loop_
_geom_angle_atom_site_label_1
_geom_angle_atom_site_label_2
_geom_angle_atom_site_label_3
_geom_angle
_geom_angle_site_symmetry_1
_geom_angle_site_symmetry_3
_geom_angle_publ_flag
P1 Au1 Cl1 169.59(8) . . ?
P1 Au1 Rh1 81.95(6) . . ?
Cl1 Au1 Rh1 108.13(6) . . ?
N1 Rh1 C30 153.3(3) . . ?
N1 Rh1 C27 93.8(3) . . ?
C30 Rh1 C27 81.1(3) . . ?
N1 Rh1 C26 93.9(3) . . ?
C30 Rh1 C26 97.8(3) . . ?
C27 Rh1 C26 38.4(3) . . ?
N1 Rh1 C31 168.9(3) . . ?
C30 Rh1 C31 37.8(3) . . ?
C27 Rh1 C31 88.8(3) . . ?
C26 Rh1 C31 81.4(3) . . ?
N1 Rh1 Cl2 86.12(19) . . ?
C30 Rh1 Cl2 89.0(2) . . ?
C27 Rh1 Cl2 157.8(2) . . ?
C26 Rh1 Cl2 163.8(2) . . ?
C31 Rh1 Cl2 95.5(2) . . ?
N1 Rh1 Au1 86.49(17) . . ?
C30 Rh1 Au1 117.2(2) . . ?
C27 Rh1 Au1 128.4(2) . . ?
C26 Rh1 Au1 90.0(2) . . ?
C31 Rh1 Au1 83.4(2) . . ?
Cl2 Rh1 Au1 73.75(6) . . ?
C1 P1 C11 103.8(4) . . ?
C1 P1 C21 104.4(3) . . ?
C11 P1 C21 104.8(3) . . ?
C1 P1 Au1 112.2(2) . . ?
C11 P1 Au1 115.0(2) . . ?
C21 P1 Au1 115.4(3) . . ?
C6 C1 C2 119.4(7) . . ?
C6 C1 P1 122.3(6) . . ?
C2 C1 P1 118.3(6) . . ?
C3 C2 C1 119.3(8) . . ?
C4 C3 C2 121.4(8) . . ?
C3 C4 C5 119.8(8) . . ?
C4 C5 C6 119.1(9) . . ?
C1 C6 C5 121.0(8) . . ?
C12 C11 C16 119.2(8) . . ?
C12 C11 P1 118.8(6) . . ?
C16 C11 P1 121.9(6) . . ?
C13 C12 C11 121.1(8) . . ?
C12 C13 C14 120.3(8) . . ?
C15 C14 C13 119.7(9) . . ?
C14 C15 C16 119.9(8) . . ?
C11 C16 C15 119.8(8) . . ?
N1 C21 C22 121.6(7) . . ?
N1 C21 P1 116.8(5) . . ?
C22 C21 P1 121.5(6) . . ?
C21 C22 C23 119.9(7) . . ?
C24 C23 C22 119.1(7) . . ?
C23 C24 C25 118.9(8) . . ?
N1 C25 C24 123.1(7) . . ?
C25 N1 C21 117.4(6) . . ?
C25 N1 Rh1 114.1(5) . . ?
C21 N1 Rh1 128.4(5) . . ?
C27 C26 C33 126.2(7) . . ?
C27 C26 Rh1 70.6(5) . . ?
C33 C26 Rh1 111.1(6) . . ?
C26 C27 C28 124.9(8) . . ?
C26 C27 Rh1 71.0(4) . . ?
C28 C27 Rh1 113.8(6) . . ?
C29 C28 C27 109.8(7) . . ?
C30 C29 C28 114.1(8) . . ?
C31 C30 C29 126.4(9) . . ?
C31 C30 Rh1 71.8(4) . . ?
C29 C30 Rh1 109.2(5) . . ?
C30 C31 C32 125.9(8) . . ?
C30 C31 Rh1 70.3(4) . . ?
C32 C31 Rh1 111.7(5) . . ?
C31 C32 C33 113.2(7) . . ?
C26 C33 C32 112.6(7) . . ?

loop_
_geom_bond_atom_site_label_1
_geom_bond_atom_site_label_2
_geom_bond_distance
_geom_bond_site_symmetry_2
_geom_bond_publ_flag
Au1 P1 2.223(2) . ?
Au1 Cl1 2.308(2) . ?
Au1 Rh1 3.0385(9) . ?
Rh1 N1 2.118(6) . ?
Rh1 C30 2.135(7) . ?
Rh1 C27 2.135(8) . ?
Rh1 C26 2.140(8) . ?
Rh1 C31 2.154(7) . ?
Rh1 Cl2 2.374(2) . ?
P1 C1 1.812(8) . ?
P1 C11 1.823(8) . ?
P1 C21 1.835(8) . ?
C1 C6 1.383(11) . ?
C1 C2 1.415(12) . ?
C2 C3 1.390(11) . ?
C3 C4 1.383(12) . ?
C4 C5 1.402(13) . ?
C5 C6 1.410(11) . ?
C11 C12 1.378(11) . ?
C11 C16 1.388(11) . ?
C12 C13 1.374(12) . ?
C13 C14 1.383(12) . ?
C14 C15 1.381(13) . ?
C15 C16 1.403(12) . ?
C21 N1 1.358(9) . ?
C21 C22 1.383(10) . ?
C22 C23 1.385(11) . ?
C23 C24 1.356(11) . ?
C24 C25 1.393(11) . ?
C25 N1 1.349(10) . ?
C26 C27 1.406(12) . ?
C26 C33 1.466(12) . ?
C27 C28 1.528(12) . ?
C28 C29 1.526(13) . ?
C29 C30 1.488(11) . ?
C30 C31 1.390(12) . ?
C31 C32 1.525(13) . ?
C32 C33 1.546(12) . ?
